data_9002536
loop_
_publ_author_name
'Lager, G. A.'
'Ulmer, P.'
'Miletich, R.'
'Marshall, W. G.'

_publ_section_title
;
 O-D...O bond geometry in OD-chondrodite
;
_journal_name_full 'American Mineralogist'
_journal_page_first 176
_journal_page_last 180
_journal_volume 86
_journal_year 2001
_chemical_formula_sum 'D4 Mg5 O10 Si2'
_chemical_name_mineral 'Chondrodite (deuterated)'
_space_group_IT_number 14
_symmetry_space_group_name_Hall '-P 2xab'
_symmetry_space_group_name_H-M 'P 21/b 1 1'
_cell_angle_alpha 108.678
_cell_angle_beta 90
_cell_angle_gamma 90
_cell_length_a 4.74711
_cell_length_b 10.34888
_cell_length_c 7.90228
_cell_formula_units_Z 2
_cell_volume 367.771
_exptl_crystal_density_diffrn 3.122
_cod_original_formula_sum 'Mg5 Si2 O10 D4'
_cod_database_code 9002536

loop_
_symmetry_equiv_pos_as_xyz
x,y,z
1/2-x,1/2+y,z
1/2+x,1/2-y,-z
-x,-y,-z

loop_
_atom_site_aniso_label
_atom_site_aniso_U_11
_atom_site_aniso_U_22
_atom_site_aniso_U_33
_atom_site_aniso_U_12
_atom_site_aniso_U_13
_atom_site_aniso_U_23
O5 0.01380 0.00910 0.01370 0.00600 0.00960 0.00370
D1 0.04800 0.03000 0.05200 -0.00200 -0.03200 -0.00200
D2 0.03200 0.04800 0.03000 -0.00100 -0.00800 0.00500

loop_
_atom_site_label
_atom_site_fract_x
_atom_site_fract_y
_atom_site_fract_z
_atom_site_U_iso_or_equiv
Mg1 0.50000 0.00000 0.50000 0.00620
Mg2 0.00757 0.17530 0.30786 0.00580
Mg3 0.48867 0.88362 0.07700 0.00570
Si 0.07907 0.14085 0.70210 0.00300
O1 0.77429 0.00303 0.29532 0.00570
O2 0.72763 0.24381 0.12865 0.00490
O3 0.22440 0.16834 0.52880 0.00670
O4 0.26198 0.85634 0.29678 0.00640
O5 0.26277 0.05998 0.10482 0.01230
D1 0.08860 0.01920 0.01680 0.04670
D2 0.43390 0.10020 0.20350 0.03850

_database_code_amcsd 0002625
